data_7206478
loop_
_publ_author_name
'Jalilian, Ehsan'
'Lidin, Sven'

_publ_section_title
;
 Size matters---sometimes. The
 [CuxIy](y&#x2212;x)&#x2212;(NR4)+(y&#x2212;x) systems
;
_journal_issue 19
_journal_name_full CrystEngComm
_journal_page_first 5730
_journal_paper_doi 10.1039/c1ce05118k
_journal_volume 13
_journal_year 2011
_chemical_formula_moiety 'C28 H60 N, C28 H60 N, Cu4 I6'
_chemical_formula_sum 'C56.744 H92.435 Cu4 I6 N2'
_chemical_formula_weight 1818.4
_chemical_name_systematic ' ?'
_space_group_IT_number 14
_symmetry_cell_setting monoclinic
_symmetry_space_group_name_Hall '-P 2ybc'
_symmetry_space_group_name_H-M 'P 1 21/c 1'
_cell_angle_alpha 90
_cell_angle_beta 97.908(5)
_cell_angle_gamma 90
_cell_formula_units_Z 4
_cell_length_a 11.7445(6)
_cell_length_b 20.9082(10)
_cell_length_c 29.5195(19)
_cell_measurement_reflns_used 8916
_cell_measurement_temperature 100
_cell_measurement_theta_max 34.5379
_cell_measurement_theta_min 3.9898
_cell_volume 7179.8(7)
_computing_cell_refinement '<i>CrysAlis RED</i> (Oxford Diffraction, 2008)'
_computing_data_collection '<i>CrysAlis CCD</i> (Oxford Diffraction, 2008)'
_computing_data_reduction '<i>CrysAlis RED</i> (Oxford Diffraction, 2008)'
_computing_molecular_graphics '<i>Diamond</i> (Brandenburg, 1999)'
_computing_publication_material '<i>Jana2000</i> (Petricek, Dusek & Palatinus, 2000)'
_computing_structure_refinement '<i>Jana2000</i> (Petricek, Dusek & Palatinus, 2000)'
_computing_structure_solution '<i>Superflip</i> (Oszlanyi & Suto, 2004)'
_diffrn_ambient_temperature 100
_diffrn_detector_area_resol_mean 16.5467
_diffrn_measured_fraction_theta_full 0.98
_diffrn_measured_fraction_theta_max 0.93
_diffrn_measurement_device_type 'Excalibur3 with Sapphire-3 CCD detector'
_diffrn_measurement_method '\w scans'
_diffrn_radiation_monochromator graphite
_diffrn_radiation_source 'Enhance (Mo) X-ray source'
_diffrn_radiation_type 'Mo K\a'
_diffrn_radiation_wavelength 0.71069
_diffrn_reflns_av_R_equivalents 0.4271
_diffrn_reflns_av_sigmaI/netI 0.6135
_diffrn_reflns_limit_h_max 18
_diffrn_reflns_limit_h_min -18
_diffrn_reflns_limit_k_max 32
_diffrn_reflns_limit_k_min -32
_diffrn_reflns_limit_l_max 45
_diffrn_reflns_limit_l_min -45
_diffrn_reflns_number 258133
_diffrn_reflns_theta_full 33.89
_diffrn_reflns_theta_max 34.68
_diffrn_reflns_theta_min 3.99
_diffrn_standards_number 0
_exptl_absorpt_coefficient_mu 3.781
_exptl_absorpt_correction_T_max 0.903
_exptl_absorpt_correction_T_min 0.609
_exptl_absorpt_correction_type gaussian
_exptl_absorpt_process_details '<i>CrysAlis RED</i> (Oxford Diffraction, 2008)'
_exptl_crystal_colour Yellow
_exptl_crystal_density_diffrn 1.6817
_exptl_crystal_description Needle
_exptl_crystal_F_000 3496
_exptl_crystal_size_max 0.2396
_exptl_crystal_size_mid 0.0627
_exptl_crystal_size_min 0.0470
_refine_diff_density_max 17.59
_refine_diff_density_min -12.70
_refine_ls_extinction_method none
_refine_ls_goodness_of_fit_gt 1.02
_refine_ls_goodness_of_fit_ref 0.81
_refine_ls_hydrogen_treatment mixed
_refine_ls_number_constraints 356
_refine_ls_number_parameters 343
_refine_ls_number_reflns 29009
_refine_ls_number_restraints 0
_refine_ls_R_factor_all 0.3622
_refine_ls_R_factor_gt 0.0585
_refine_ls_shift/su_max 0.0208
_refine_ls_shift/su_mean 0.0008
_refine_ls_structure_factor_coef Fsqd
_refine_ls_weighting_details w=1/(\s^2^(I)+0.0025000002I^2^)
_refine_ls_weighting_scheme sigma
_refine_ls_wR_factor_gt 0.1071
_refine_ls_wR_factor_ref 0.2141
_reflns_number_gt 4452
_reflns_number_total 29009
_reflns_threshold_expression I>3\s(I)
_cod_data_source_file c1ce05118k.txt
_cod_data_source_block (VII)
_cod_database_code 7206478

loop_
_symmetry_equiv_pos_site_id
_symmetry_equiv_pos_as_xyz
1 x,y,z
2 -x,y+1/2,-z+1/2
3 -x,-y,-z
4 x,-y+1/2,z+1/2

loop_
_atom_site_label
_atom_site_type_symbol
_atom_site_fract_x
_atom_site_fract_y
_atom_site_fract_z
_atom_site_adp_type
_atom_site_U_iso_or_equiv
_atom_site_symmetry_multiplicity
_atom_site_occupancy
_atom_site_calc_flag
I1 I 0.97069(8) 0.91170(5) 0.25119(4) Uani 0.0187(3) 4 1 d
I2 I 0.94110(9) 0.80805(5) 0.37339(4) Uani 0.0158(4) 4 1 d
I3 I 1.26982(8) 1.02817(5) 0.32495(4) Uani 0.0157(4) 4 1 d
I4 I 1.27611(9) 0.81635(5) 0.32032(4) Uani 0.0171(4) 4 1 d
I5 I 0.93796(9) 1.02812(5) 0.37393(4) Uani 0.0193(4) 4 1 d
I6 I 1.23221(8) 0.91654(6) 0.45067(4) Uani 0.0202(3) 4 1 d
Cu1 Cu 0.96122(13) 0.91926(11) 0.33703(7) Uani 0.0183(6) 4 1 d
Cu2 Cu 1.16632(15) 0.92235(10) 0.30147(7) Uani 0.0200(6) 4 1 d
Cu3 Cu 1.14747(17) 0.85219(10) 0.38006(8) Uani 0.0186(7) 4 1 d
Cu4 Cu 1.14516(16) 0.98450(9) 0.38287(8) Uani 0.0173(7) 4 1 d
N1 N 0.3830(8) 0.4210(6) 0.0887(4) Uiso 0.006(2) 4 1 d
C111 C 0.3455(10) 0.4252(7) 0.1360(4) Uiso 0.008(3) 4 1 d
C112 C 0.4424(12) 0.4224(8) 0.1773(5) Uiso 0.020(3) 4 1 d
C113 C 0.3835(11) 0.4279(7) 0.2221(5) Uiso 0.014(3) 4 1 d
C114 C 0.4715(11) 0.4114(7) 0.2643(5) Uiso 0.015(3) 4 1 d
C115 C 0.4176(12) 0.4044(7) 0.3072(5) Uiso 0.019(4) 4 1 d
C116 C 0.3656(12) 0.4632(7) 0.3250(5) Uiso 0.014(3) 4 1 d
C117 C 0.4527(14) 0.5144(8) 0.3418(6) Uiso 0.029(4) 4 1 d
C121 C 0.4570(13) 0.3625(7) 0.0845(6) Uiso 0.018(4) 4 1 d
C122 C 0.4000(12) 0.2984(7) 0.0959(5) Uiso 0.015(3) 4 1 d
C123 C 0.4691(13) 0.2444(8) 0.0771(6) Uiso 0.022(4) 4 1 d
C124 C 0.4431(14) 0.1771(8) 0.0968(6) Uiso 0.028(4) 4 1 d
C125 C 0.3188(13) 0.1616(8) 0.0945(6) Uiso 0.029(4) 4 1 d
C126 C 0.2548(12) 0.1562(8) 0.0460(6) Uiso 0.021(4) 4 1 d
C127 C 0.1316(14) 0.1367(9) 0.0459(6) Uiso 0.035(5) 4 1 d
C131 C 0.4550(12) 0.4789(7) 0.0793(5) Uiso 0.015(3) 4 1 d
C132 C 0.4172(12) 0.5455(7) 0.0918(5) Uiso 0.014(3) 4 1 d
C133 C 0.4877(12) 0.5955(7) 0.0708(5) Uiso 0.018(4) 4 1 d
C134 C 0.4793(12) 0.6618(7) 0.0918(5) Uiso 0.013(3) 4 1 d
C135 C 0.5216(12) 0.7145(7) 0.0634(6) Uiso 0.019(4) 4 1 d
C136 C 0.5153(13) 0.7787(8) 0.0852(6) Uiso 0.026(4) 4 1 d
C137 C 0.5503(14) 0.8340(9) 0.0557(7) Uiso 0.035(5) 4 1 d
C141 C 0.2719(10) 0.4199(7) 0.0563(4) Uiso 0.013(3) 4 1 d
C142 C 0.2827(11) 0.4069(7) 0.0067(5) Uiso 0.018(3) 4 1 d
C143 C 0.1614(12) 0.3979(7) -0.0201(5) Uiso 0.019(4) 4 1 d
C144 C 0.1030(11) 0.3353(7) -0.0090(5) Uiso 0.016(3) 4 1 d
C145 C -0.0178(11) 0.3284(7) -0.0327(5) Uiso 0.016(3) 4 1 d
C146 C -0.0767(11) 0.2698(7) -0.0164(5) Uiso 0.016(3) 4 1 d
C147 C -0.2030(14) 0.2620(9) -0.0381(6) Uiso 0.035(5) 4 1 d
N2 N 0.9502(10) 0.1314(6) 0.2130(4) Uiso 0.012(3) 4 1 d
C211 C 0.8580(11) 0.1015(7) 0.2389(5) Uiso 0.010(3) 4 1 d
C212 C 0.7663(12) 0.1459(8) 0.2517(5) Uiso 0.017(3) 4 1 d
C213 C 0.6735(12) 0.1057(8) 0.2707(6) Uiso 0.019(4) 4 1 d
C214 C 0.5756(11) 0.1449(7) 0.2858(5) Uiso 0.013(3) 4 1 d
C215 C 0.5039(11) 0.1803(6) 0.2475(5) Uiso 0.011(3) 4 1 d
C216 C 0.4008(12) 0.2160(7) 0.2644(6) Uiso 0.022(4) 4 1 d
C217 C 0.3298(13) 0.2513(8) 0.2268(5) Uiso 0.022(4) 4 1 d
C221 C 0.9975(12) 0.1900(8) 0.2374(5) Uiso 0.017(3) 4 1 d
C222 C 1.0638(12) 0.1766(8) 0.2862(5) Uiso 0.018(4) 4 1 d
C223 C 1.0794(13) 0.2384(8) 0.3148(6) Uiso 0.023(4) 4 1 d
C224 C 1.1451(13) 0.2312(8) 0.3609(6) Uiso 0.023(4) 4 1 d
C225 C 1.1296(13) 0.2855(8) 0.3941(6) Uiso 0.025(4) 4 1 d
C226 C 1.1595(14) 0.3519(8) 0.3773(6) Uiso 0.031(4) 4 1 d
C227 C 1.1393(16) 0.4026(9) 0.4116(6) Uiso 0.041(5) 4 1 d
C231 C 1.0392(11) 0.0784(8) 0.2119(5) Uiso 0.017(3) 4 1 d
C232 C 1.1373(10) 0.0966(6) 0.1829(5) Uiso 0.008(3) 4 1 d
C233 C 1.2192(14) 0.0396(8) 0.1846(6) Uiso 0.025(4) 4 1 d
C234 C 1.1592(14) -0.0177(8) 0.1566(6) Uiso 0.025(4) 4 1 d
C235 C 1.2388(13) -0.0791(10) 0.1697(6) Uiso 0.033(4) 4 1 d
C236 C 1.1841(17) -0.1404(10) 0.1474(7) Uiso 0.042(5) 4 1 d
C237 C 1.2566(17) -0.1988(10) 0.1697(7) Uiso 0.043(5) 4 1 d
C241 C 0.8985(12) 0.1561(7) 0.1673(5) Uiso 0.016(3) 4 1 d
C242 C 0.8520(14) 0.1028(8) 0.1324(6) Uiso 0.030(5) 4 1 d
C243 C 0.776(2) 0.1370(14) 0.0931(10) Uiso 0.033(7) 4 0.7 d
C243b C 0.818(4) 0.139(2) 0.0797(18) Uiso 0.008(10) 4 0.3 d
C244 C 0.744(2) 0.0858(15) 0.0516(9) Uiso 0.076(7) 4 1 d
C245 C 0.835(3) 0.0747(17) 0.0274(11) Uiso 0.058(9) 4 0.7 d
C245b C 0.715(5) 0.092(3) 0.008(2) Uiso 0.036(16) 4 0.3 d
C246 C 0.799(3) 0.0174(19) -0.0132(14) Uiso 0.037(10) 4 0.5 d
C246b C 0.682(5) 0.037(3) -0.024(2) Uiso 0.078(18) 4 0.5 d
C247 C 0.697(3) 0.0442(16) -0.0483(13) Uiso 0.019(8) 4 0.5 d
C247b C 0.579(4) -0.003(2) -0.0188(16) Uiso 0.059(13) 4 0.5 d
H2111 H 0.887(6) 0.075(5) 0.268(3) Uiso -0.03(2) 4 1 d
H1111 H 0.287451 0.391122 0.13926 Uiso 0.0092 4 1 d
H1112 H 0.298828 0.464868 0.138058 Uiso 0.0092 4 1 d
H1121 H 0.496051 0.459192 0.175787 Uiso 0.0243 4 1 d
H1122 H 0.483374 0.380461 0.177262 Uiso 0.0243 4 1 d
H1131 H 0.355001 0.472614 0.225093 Uiso 0.0166 4 1 d
H1132 H 0.317131 0.397619 0.220168 Uiso 0.0166 4 1 d
H1141 H 0.512223 0.370845 0.258387 Uiso 0.0182 4 1 d
H1142 H 0.532157 0.445184 0.268743 Uiso 0.0182 4 1 d
H1151 H 0.358873 0.369521 0.303087 Uiso 0.0229 4 1 d
H1152 H 0.474641 0.385526 0.331776 Uiso 0.0229 4 1 d
H1161 H 0.321204 0.451055 0.350282 Uiso 0.0173 4 1 d
H1162 H 0.306927 0.481433 0.300667 Uiso 0.0173 4 1 d
H1171 H 0.479268 0.508028 0.375145 Uiso 0.0344 4 1 d
H1172 H 0.520005 0.511292 0.324487 Uiso 0.0344 4 1 d
H1173 H 0.416431 0.557503 0.33679 Uiso 0.0344 4 1 d
H1211 H 0.532037 0.367668 0.104751 Uiso 0.0215 4 1 d
H1212 H 0.478489 0.360382 0.052924 Uiso 0.0215 4 1 d
H1221 H 0.404541 0.293865 0.129795 Uiso 0.0174 4 1 d
H1222 H 0.318862 0.297267 0.080319 Uiso 0.0174 4 1 d
H1231 H 0.553166 0.253802 0.084307 Uiso 0.0263 4 1 d
H1232 H 0.451741 0.243478 0.042953 Uiso 0.0263 4 1 d
H1241 H 0.482011 0.143186 0.08068 Uiso 0.0341 4 1 d
H1242 H 0.480981 0.173823 0.129236 Uiso 0.0341 4 1 d
H1251 H 0.280598 0.194428 0.111926 Uiso 0.0348 4 1 d
H1252 H 0.309858 0.120825 0.111446 Uiso 0.0348 4 1 d
H1261 H 0.257772 0.198243 0.030064 Uiso 0.0255 4 1 d
H1262 H 0.294334 0.124275 0.028393 Uiso 0.0255 4 1 d
H1271 H 0.087525 0.144832 0.014979 Uiso 0.0423 4 1 d
H1272 H 0.127973 0.090162 0.053343 Uiso 0.0423 4 1 d
H1273 H 0.097237 0.16218 0.069312 Uiso 0.0423 4 1 d
H1311 H 0.468554 0.478379 0.046567 Uiso 0.0174 4 1 d
H1312 H 0.536714 0.471764 0.093047 Uiso 0.0174 4 1 d
H1321 H 0.428588 0.550404 0.125775 Uiso 0.0168 4 1 d
H1322 H 0.333948 0.551478 0.079878 Uiso 0.0168 4 1 d
H1331 H 0.462279 0.597766 0.037116 Uiso 0.0219 4 1 d
H1332 H 0.569995 0.581756 0.074392 Uiso 0.0219 4 1 d
H1341 H 0.397781 0.670464 0.096165 Uiso 0.0161 4 1 d
H1342 H 0.524035 0.662448 0.12318 Uiso 0.0161 4 1 d
H1351 H 0.474962 0.714853 0.03237 Uiso 0.0234 4 1 d
H1352 H 0.602839 0.705507 0.058677 Uiso 0.0234 4 1 d
H1361 H 0.565124 0.779054 0.115521 Uiso 0.031 4 1 d
H1362 H 0.435456 0.786168 0.092279 Uiso 0.031 4 1 d
H1371 H 0.496769 0.835675 0.026242 Uiso 0.0419 4 1 d
H1372 H 0.546196 0.875323 0.072448 Uiso 0.0419 4 1 d
H1373 H 0.630616 0.827025 0.049081 Uiso 0.0419 4 1 d
H1411 H 0.229846 0.461024 0.058748 Uiso 0.0157 4 1 d
H1412 H 0.218383 0.387979 0.067207 Uiso 0.0157 4 1 d
H1421 H 0.328764 0.367118 0.004445 Uiso 0.0214 4 1 d
H1422 H 0.321309 0.444 -0.006178 Uiso 0.0214 4 1 d
H1431 H 0.111694 0.434934 -0.014079 Uiso 0.0226 4 1 d
H1432 H 0.165847 0.399882 -0.053696 Uiso 0.0226 4 1 d
H1441 H 0.150063 0.298177 -0.017023 Uiso 0.0192 4 1 d
H1442 H 0.103418 0.331885 0.024809 Uiso 0.0192 4 1 d
H1451 H -0.062877 0.367478 -0.027134 Uiso 0.019 4 1 d
H1452 H -0.017023 0.325465 -0.066453 Uiso 0.019 4 1 d
H1461 H -0.072359 0.27115 0.017634 Uiso 0.0196 4 1 d
H1462 H -0.032326 0.230624 -0.022493 Uiso 0.0196 4 1 d
H1471 H -0.233541 0.220383 -0.028138 Uiso 0.0421 4 1 d
H1472 H -0.24979 0.297951 -0.028121 Uiso 0.0421 4 1 d
H1473 H -0.207693 0.262441 -0.072211 Uiso 0.0421 4 1 d
H2112 H 0.824582 0.071988 0.21389 Uiso 0.0121 4 1 d
H2121 H 0.73076 0.169741 0.223958 Uiso 0.0199 4 1 d
H2122 H 0.801252 0.176482 0.275679 Uiso 0.0199 4 1 d
H2131 H 0.641219 0.073642 0.247236 Uiso 0.023 4 1 d
H2132 H 0.710128 0.079077 0.29683 Uiso 0.023 4 1 d
H2141 H 0.524891 0.116221 0.301417 Uiso 0.016 4 1 d
H2142 H 0.607616 0.17594 0.310058 Uiso 0.016 4 1 d
H2151 H 0.474201 0.149486 0.222759 Uiso 0.0127 4 1 d
H2152 H 0.553319 0.211863 0.233739 Uiso 0.0127 4 1 d
H2161 H 0.351403 0.184523 0.278175 Uiso 0.0264 4 1 d
H2162 H 0.430451 0.246681 0.289275 Uiso 0.0264 4 1 d
H2171 H 0.265587 0.273824 0.239145 Uiso 0.0264 4 1 d
H2172 H 0.378864 0.283354 0.213377 Uiso 0.0264 4 1 d
H2173 H 0.297375 0.220401 0.202524 Uiso 0.0264 4 1 d
H2211 H 0.933704 0.220951 0.239846 Uiso 0.0202 4 1 d
H2212 H 1.049399 0.212585 0.21851 Uiso 0.0202 4 1 d
H2221 H 1.020494 0.144478 0.302164 Uiso 0.0218 4 1 d
H2222 H 1.140916 0.157986 0.283262 Uiso 0.0218 4 1 d
H2231 H 1.116279 0.271905 0.297521 Uiso 0.0277 4 1 d
H2232 H 1.002296 0.257302 0.317436 Uiso 0.0277 4 1 d
H2241 H 1.228617 0.226169 0.358273 Uiso 0.0276 4 1 d
H2242 H 1.124611 0.18965 0.374471 Uiso 0.0276 4 1 d
H2251 H 1.176683 0.276652 0.424261 Uiso 0.0305 4 1 d
H2252 H 1.04864 0.285551 0.401034 Uiso 0.0305 4 1 d
H2261 H 1.241977 0.35273 0.372233 Uiso 0.0372 4 1 d
H2262 H 1.111148 0.361212 0.347397 Uiso 0.0372 4 1 d
H2271 H 1.139436 0.44574 0.396912 Uiso 0.0491 4 1 d
H2272 H 1.063349 0.395136 0.422353 Uiso 0.0491 4 1 d
H2273 H 1.201785 0.400651 0.438227 Uiso 0.0491 4 1 d

loop_
_atom_site_aniso_label
_atom_site_aniso_type_symbol
_atom_site_aniso_U_11
_atom_site_aniso_U_22
_atom_site_aniso_U_33
_atom_site_aniso_U_12
_atom_site_aniso_U_13
_atom_site_aniso_U_23
I1 I 0.0269(5) 0.0066(5) 0.0212(7) -0.0050(4) -0.0018(4) -0.0006(5)
I2 I 0.0123(5) 0.0098(5) 0.0274(8) 0.0003(4) 0.0107(5) -0.0020(5)
I3 I 0.0079(5) 0.0107(5) 0.0289(8) 0.0006(4) 0.0038(5) 0.0023(5)
I4 I 0.0163(5) 0.0080(5) 0.0283(8) -0.0047(4) 0.0074(5) -0.0005(5)
I5 I 0.0184(6) 0.0121(6) 0.0268(8) -0.0009(4) 0.0010(5) -0.0019(5)
I6 I 0.0186(5) 0.0210(6) 0.0207(6) -0.0010(5) 0.0018(4) 0.0007(6)
Cu1 Cu 0.0156(8) 0.0114(9) 0.0277(12) -0.0011(9) 0.0022(8) -0.0007(11)
Cu2 Cu 0.0227(9) 0.0127(10) 0.0254(12) -0.0028(9) 0.0056(8) -0.0004(11)
Cu3 Cu 0.0166(10) 0.0151(11) 0.0251(14) 0.0009(8) 0.0062(9) 0.0005(10)
Cu4 Cu 0.0168(10) 0.0101(11) 0.0242(14) -0.0007(8) -0.0003(9) -0.0015(9)

loop_
_atom_type_symbol
_atom_type_scat_dispersion_real
_atom_type_scat_dispersion_imag
_atom_type_scat_source
I -0.474 1.812 'International Tables Vol C tables 4.2.6.8 and 6.1.1.1'
Cu 0.320 1.265 'International Tables Vol C tables 4.2.6.8 and 6.1.1.1'
N 0.006 0.003 'International Tables Vol C tables 4.2.6.8 and 6.1.1.1'
C 0.003 0.002 'International Tables Vol C tables 4.2.6.8 and 6.1.1.1'
H 0.000 0.000 'International Tables Vol C tables 4.2.6.8 and 6.1.1.1'

loop_
_geom_angle_atom_site_label_1
_geom_angle_atom_site_label_2
_geom_angle_atom_site_label_3
_geom_angle_site_symmetry_1
_geom_angle_site_symmetry_3
_geom_angle
_geom_angle_publ_flag
I2 I1 I3 . . 90.83(3) no
I2 I1 I4 . . 61.89(3) no
I2 I1 I5 . . 63.93(3) no
I2 I1 I6 . . 45.45(2) no
I2 I1 Cu2 . . 74.08(5) no
I2 I1 Cu4 . . 60.76(3) no
I3 I1 I4 . . 59.45(2) no
I3 I1 I5 . . 57.64(2) no
I3 I1 I6 . . 45.39(2) no
I3 I1 Cu1 . . 68.31(5) no
I3 I1 Cu3 . . 58.82(3) no
I4 I1 I5 . . 91.54(3) no
I4 I1 I6 . . 45.64(2) no
I4 I1 Cu1 . . 73.11(5) no
I4 I1 Cu4 . . 59.49(3) no
I5 I1 I6 . . 46.15(2) no
I5 I1 Cu2 . . 69.56(5) no
I5 I1 Cu3 . . 61.07(4) no
Cu1 I1 Cu2 . . 65.12(6) no
I1 I2 I3 . . 46.56(2) no
I1 I2 I4 . . 60.10(3) no
I1 I2 I5 . . 59.75(3) no
I1 I2 I6 . . 91.62(3) no
I1 I2 Cu3 . . 72.37(6) no
I1 I2 Cu4 . . 61.26(4) no
I3 I2 I6 . . 45.06(2) no
I4 I2 I5 . . 88.28(3) no
I4 I2 I6 . . 60.38(2) no
I4 I2 Cu1 . . 71.45(5) no
I4 I2 Cu4 . . 59.08(3) no
I5 I2 I6 . . 59.71(2) no
I5 I2 Cu2 . . 57.02(3) no
I5 I2 Cu3 . . 69.47(5) no
I6 I2 Cu1 . . 69.36(5) no
I6 I2 Cu2 . . 59.55(3) no
Cu1 I2 Cu3 . . 64.58(6) no
I1 I3 I4 . . 57.87(2) no
I1 I3 I5 . . 59.47(2) no
I1 I3 I6 . . 87.70(3) no
I1 I3 Cu3 . . 57.01(3) no
I1 I3 Cu4 . . 69.91(5) no
I2 I3 I5 . . 46.95(2) no
I2 I3 I6 . . 45.10(2) no
I4 I3 I5 . . 91.70(3) no
I4 I3 I6 . . 60.42(3) no
I4 I3 Cu1 . . 59.70(3) no
I4 I3 Cu4 . . 71.25(5) no
I5 I3 I6 . . 61.71(3) no
I5 I3 Cu2 . . 71.15(5) no
I5 I3 Cu3 . . 61.11(3) no
I6 I3 Cu1 . . 58.46(3) no
I6 I3 Cu2 . . 71.14(5) no
Cu2 I3 Cu4 . . 65.29(7) no
I1 I4 I2 . . 58.00(2) no
I1 I4 I3 . . 62.69(2) no
I1 I4 I6 . . 90.21(3) no
I1 I4 Cu3 . . 70.50(5) no
I1 I4 Cu4 . . 60.83(3) no
I2 I4 I3 . . 90.51(3) no
I2 I4 I5 . . 46.95(2) no
I2 I4 I6 . . 60.10(3) no
I2 I4 Cu2 . . 70.68(5) no
I2 I4 Cu4 . . 59.92(3) no
I3 I4 I6 . . 60.07(3) no
I3 I4 Cu1 . . 59.06(3) no
I3 I4 Cu3 . . 71.07(5) no
I5 I4 I6 . . 45.80(2) no
I6 I4 Cu1 . . 58.14(3) no
I6 I4 Cu2 . . 70.77(5) no
Cu2 I4 Cu3 . . 65.01(7) no
I1 I5 I2 . . 56.32(3) no
I1 I5 I3 . . 62.88(3) no
I1 I5 I6 . . 88.84(3) no
I1 I5 I6 . 3_776 154.44(3) no
I1 I5 Cu3 . . 57.63(3) no
I1 I5 Cu4 . . 72.67(6) no
I2 I5 I3 . . 89.49(3) no
I2 I5 I6 . . 58.59(2) no
I2 I5 I6 . 3_776 101.68(3) no
I2 I5 Cu2 . . 58.30(4) no
I2 I5 Cu4 . . 68.82(5) no
I3 I5 I6 . . 60.43(2) no
I3 I5 I6 . 3_776 135.95(3) no
I3 I5 Cu1 . . 72.81(5) no
I3 I5 Cu3 . . 59.53(3) no
I4 I5 I6 . . 45.28(2) no
I4 I5 I6 . 3_776 131.19(3) no
I6 I5 I6 . 3_776 89.39(3) no
I6 I5 Cu1 . . 68.53(5) no
I6 I5 Cu2 . . 59.56(3) no
I6 I5 Cu1 3_776 . 128.06(6) no
I6 I5 Cu2 3_776 . 148.30(4) no
I6 I5 Cu3 3_776 . 112.37(4) no
I6 I5 Cu4 3_776 . 114.04(6) no
Cu1 I5 Cu4 . . 64.76(6) no
I1 I6 I3 . . 46.911(19) no
I1 I6 I5 . . 45.01(2) no
I1 I6 I5 . 3_776 130.23(2) no
I2 I6 I3 . . 89.84(3) no
I2 I6 I4 . . 59.52(3) no
I2 I6 I5 . . 61.70(2) no
I2 I6 I5 . 3_776 102.69(3) no
I2 I6 Cu2 . . 58.76(3) no
I2 I6 Cu4 . . 71.68(5) no
I3 I6 I4 . . 59.51(2) no
I3 I6 I5 . . 57.86(2) no
I3 I6 I5 . 3_776 135.28(3) no
I3 I6 Cu1 . . 59.36(3) no
I3 I6 Cu3 . . 70.72(6) no
I4 I6 I5 . . 88.92(3) no
I4 I6 I5 . 3_776 159.63(3) no
I4 I6 Cu1 . . 59.67(3) no
I4 I6 Cu4 . . 70.56(5) no
I5 I6 I5 . 3_776 90.61(3) no
I5 I6 Cu2 . . 57.46(3) no
I5 I6 Cu3 . . 71.24(5) no
I5 I6 Cu1 3_776 . 112.20(3) no
I5 I6 Cu2 3_776 . 147.46(3) no
I5 I6 Cu3 3_776 . 132.39(6) no
I5 I6 Cu4 3_776 . 115.50(6) no
Cu3 I6 Cu4 . . 65.52(7) no
I2 Cu1 I3 . . 129.17(6) no
I2 Cu1 I4 . . 74.38(5) no
I2 Cu1 I5 . . 127.10(9) no
I2 Cu1 I6 . . 76.35(5) no
I2 Cu1 Cu2 . . 108.28(8) no
I2 Cu1 Cu3 . . 57.54(6) no
I2 Cu1 Cu4 . . 110.64(8) no
I3 Cu1 I4 . . 61.24(3) no
I3 Cu1 I5 . . 72.95(5) no
I3 Cu1 I6 . . 62.18(3) no
I3 Cu1 Cu2 . . 34.17(5) no
I3 Cu1 Cu3 . . 71.69(6) no
I3 Cu1 Cu4 . . 33.97(6) no
I4 Cu1 I5 . . 129.01(6) no
I4 Cu1 I6 . . 62.19(3) no
I4 Cu1 Cu2 . . 33.95(5) no
I4 Cu1 Cu3 . . 33.94(6) no
I4 Cu1 Cu4 . . 71.31(6) no
I5 Cu1 I6 . . 77.87(5) no
I5 Cu1 Cu2 . . 106.96(9) no
I5 Cu1 Cu3 . . 112.42(8) no
I5 Cu1 Cu4 . . 58.04(6) no
I6 Cu1 Cu2 . . 72.87(5) no
I6 Cu1 Cu3 . . 34.68(5) no
I6 Cu1 Cu4 . . 34.34(5) no
Cu2 Cu1 Cu3 . . 60.53(7) no
Cu2 Cu1 Cu4 . . 60.48(7) no
Cu3 Cu1 Cu4 . . 60.36(7) no
I1 Cu2 I2 . . 71.17(5) no
I1 Cu2 I3 . . 125.61(9) no
I1 Cu2 I4 . . 115.48(8) no
I1 Cu2 I5 . . 76.16(5) no
I1 Cu2 I6 . . 126.93(7) no
I1 Cu2 Cu1 . . 57.24(6) no
I1 Cu2 Cu3 . . 105.61(8) no
I1 Cu2 Cu4 . . 111.21(8) no
I2 Cu2 I3 . . 129.80(7) no
I2 Cu2 I4 . . 75.03(6) no
I2 Cu2 I5 . . 64.68(3) no
I2 Cu2 I6 . . 61.69(3) no
I2 Cu2 Cu1 . . 34.53(5) no
I2 Cu2 Cu3 . . 34.46(5) no
I2 Cu2 Cu4 . . 72.55(6) no
I3 Cu2 I4 . . 118.42(7) no
I3 Cu2 I5 . . 74.08(6) no
I3 Cu2 I6 . . 74.97(5) no
I3 Cu2 Cu1 . . 108.82(9) no
I3 Cu2 Cu3 . . 108.54(8) no
I3 Cu2 Cu4 . . 57.25(7) no
I4 Cu2 I5 . . 131.68(7) no
I4 Cu2 I6 . . 75.24(5) no
I4 Cu2 Cu1 . . 109.50(9) no
I4 Cu2 Cu3 . . 57.49(7) no
I4 Cu2 Cu4 . . 108.46(8) no
I5 Cu2 I6 . . 62.98(4) no
I5 Cu2 Cu1 . . 34.89(5) no
I5 Cu2 Cu3 . . 74.19(6) no
I5 Cu2 Cu4 . . 35.50(5) no
I6 Cu2 Cu1 . . 70.02(6) no
I6 Cu2 Cu3 . . 33.59(5) no
I6 Cu2 Cu4 . . 33.25(5) no
Cu1 Cu2 Cu3 . . 59.72(7) no
Cu1 Cu2 Cu4 . . 59.60(7) no
Cu3 Cu2 Cu4 . . 59.80(7) no
I1 Cu3 I2 . . 72.46(5) no
I1 Cu3 I3 . . 64.17(4) no
I1 Cu3 I4 . . 74.60(6) no
I1 Cu3 I5 . . 61.30(3) no
I1 Cu3 I6 . . 131.26(7) no
I1 Cu3 Cu1 . . 35.10(5) no
I1 Cu3 Cu2 . . 35.48(5) no
I1 Cu3 Cu4 . . 74.30(6) no
I2 Cu3 I3 . . 129.11(7) no
I2 Cu3 I4 . . 118.43(9) no
I2 Cu3 I5 . . 77.41(5) no
I2 Cu3 I6 . . 120.40(10) no
I2 Cu3 Cu1 . . 57.88(6) no
I2 Cu3 Cu2 . . 107.91(8) no
I2 Cu3 Cu4 . . 110.33(8) no
I3 Cu3 I4 . . 74.68(6) no
I3 Cu3 I5 . . 59.37(3) no
I3 Cu3 I6 . . 75.45(6) no
I3 Cu3 Cu1 . . 71.29(6) no
I3 Cu3 Cu2 . . 34.15(5) no
I3 Cu3 Cu4 . . 33.93(6) no
I4 Cu3 I5 . . 126.02(7) no
I4 Cu3 I6 . . 120.57(8) no
I4 Cu3 Cu1 . . 109.52(9) no
I4 Cu3 Cu2 . . 57.49(7) no
I4 Cu3 Cu4 . . 108.61(9) no
I5 Cu3 I6 . . 75.40(6) no
I5 Cu3 Cu1 . . 32.33(5) no
I5 Cu3 Cu2 . . 68.53(6) no
I5 Cu3 Cu4 . . 32.95(5) no
I6 Cu3 Cu1 . . 107.59(9) no
I6 Cu3 Cu2 . . 109.57(9) no
I6 Cu3 Cu4 . . 57.01(7) no
Cu1 Cu3 Cu2 . . 59.75(7) no
Cu1 Cu3 Cu4 . . 59.67(7) no
Cu2 Cu3 Cu4 . . 59.99(8) no
I1 Cu4 I2 . . 57.98(3) no
I1 Cu4 I3 . . 76.94(6) no
I1 Cu4 I4 . . 59.68(3) no
I1 Cu4 I5 . . 73.39(5) no
I1 Cu4 I6 . . 125.94(7) no
I1 Cu4 Cu1 . . 32.43(5) no
I1 Cu4 Cu2 . . 32.89(4) no
I1 Cu4 Cu3 . . 68.51(6) no
I2 Cu4 I3 . . 127.82(7) no
I2 Cu4 I4 . . 61.00(3) no
I2 Cu4 I5 . . 77.96(5) no
I2 Cu4 I6 . . 74.82(5) no
I2 Cu4 Cu1 . . 33.47(5) no
I2 Cu4 Cu2 . . 70.36(6) no
I2 Cu4 Cu3 . . 33.40(5) no
I3 Cu4 I4 . . 74.77(6) no
I3 Cu4 I5 . . 115.01(8) no
I3 Cu4 I6 . . 121.13(8) no
I3 Cu4 Cu1 . . 109.28(9) no
I3 Cu4 Cu2 . . 57.46(7) no
I3 Cu4 Cu3 . . 109.07(9) no
I4 Cu4 I5 . . 128.79(7) no
I4 Cu4 I6 . . 75.87(5) no
I4 Cu4 Cu1 . . 71.92(6) no
I4 Cu4 Cu2 . . 34.33(5) no
I4 Cu4 Cu3 . . 34.29(6) no
I5 Cu4 I6 . . 123.25(10) no
I5 Cu4 Cu1 . . 57.20(6) no
I5 Cu4 Cu2 . . 105.84(8) no
I5 Cu4 Cu3 . . 111.32(8) no
I6 Cu4 Cu1 . . 108.23(8) no
I6 Cu4 Cu2 . . 110.17(8) no
I6 Cu4 Cu3 . . 57.47(7) no
Cu1 Cu4 Cu2 . . 59.92(7) no
Cu1 Cu4 Cu3 . . 59.97(7) no
Cu2 Cu4 Cu3 . . 60.21(8) no
C111 N1 C121 . . 111.3(11) no
C111 N1 C131 . . 111.0(11) no
C111 N1 C141 . . 104.4(9) no
C121 N1 C131 . . 106.7(10) no
C121 N1 C141 . . 113.1(11) no
C131 N1 C141 . . 110.5(11) no
N1 C111 C112 . . 116.4(10) no
N1 C111 H1111 . . 109.4705 no
N1 C111 H1112 . . 109.4702 no
C112 C111 H1111 . . 109.4721 no
C112 C111 H1112 . . 109.4717 no
H1111 C111 H1112 . . 101.4754 no
C111 C112 C113 . . 107.3(11) no
C111 C112 H1121 . . 109.4706 no
C111 C112 H1122 . . 109.4713 no
C113 C112 H1121 . . 109.471 no
C113 C112 H1122 . . 109.472 no
H1121 C112 H1122 . . 111.5795 no
C112 C113 C114 . . 109.7(11) no
C112 C113 H1131 . . 109.4717 no
C112 C113 H1132 . . 109.4704 no
C114 C113 H1131 . . 109.4715 no
C114 C113 H1132 . . 109.4716 no
H1131 C113 H1132 . . 109.2632 no
C113 C114 C115 . . 112.9(11) no
C113 C114 H1141 . . 109.4714 no
C113 C114 H1142 . . 109.4727 no
C115 C114 H1141 . . 109.471 no
C115 C114 H1142 . . 109.4699 no
H1141 C114 H1142 . . 105.7963 no
C114 C115 C116 . . 117.2(13) no
C114 C115 H1151 . . 109.471 no
C114 C115 H1152 . . 109.472 no
C116 C115 H1151 . . 109.4711 no
C116 C115 H1152 . . 109.4707 no
H1151 C115 H1152 . . 100.3973 no
C115 C116 C117 . . 113.8(12) no
C115 C116 H1161 . . 109.471 no
C115 C116 H1162 . . 109.4704 no
C117 C116 H1161 . . 109.4708 no
C117 C116 H1162 . . 109.4717 no
H1161 C116 H1162 . . 104.7457 no
C116 C117 H1171 . . 109.472 no
C116 C117 H1172 . . 109.4713 no
C116 C117 H1173 . . 109.4707 no
H1171 C117 H1172 . . 109.4712 no
H1171 C117 H1173 . . 109.4727 no
N1 C121 C122 . . 114.2(12) no
N1 C121 H1211 . . 109.4699 no
N1 C121 H1212 . . 109.4718 no
C122 C121 H1211 . . 109.4722 no
C122 C121 H1212 . . 109.4716 no
C121 C122 C123 . . 106.9(13) no
C121 C122 H1221 . . 109.4707 no
C121 C122 H1222 . . 109.4711 no
C123 C122 H1221 . . 109.4712 no
C123 C122 H1222 . . 109.4732 no
H1221 C122 H1222 . . 111.9098 no
C122 C123 C124 . . 112.6(14) no
C122 C123 H1231 . . 109.4713 no
C122 C123 H1232 . . 109.4706 no
C124 C123 H1231 . . 109.4718 no
C124 C123 H1232 . . 109.4715 no
H1231 C123 H1232 . . 106.1292 no
C123 C124 H1241 . . 109.471 no
C123 C124 H1242 . . 109.4713 no
C125 C124 H1241 . . 109.4715 no
C125 C124 H1242 . . 109.4717 no
H1241 C124 H1242 . . 103.5837 no
C124 C125 C126 . . 114.3(15) no
C124 C125 H1251 . . 109.4712 no
C124 C125 H1252 . . 109.4713 no
C126 C125 H1251 . . 109.4718 no
C126 C125 H1252 . . 109.4708 no
H1251 C125 H1252 . . 104.118 no
C125 C126 C127 . . 111.8(14) no
C125 C126 H1261 . . 109.4712 no
C125 C126 H1262 . . 109.4706 no
C127 C126 H1261 . . 109.4723 no
C127 C126 H1262 . . 109.4706 no
H1261 C126 H1262 . . 106.9893 no
C126 C127 H1271 . . 109.4708 no
C126 C127 H1272 . . 109.472 no
C126 C127 H1273 . . 109.4708 no
H1271 C127 H1272 . . 109.4728 no
H1271 C127 H1273 . . 109.4702 no
H1272 C127 H1273 . . 109.4709 no
N1 C131 C132 . . 119.7(12) no
N1 C131 H1311 . . 109.4721 no
N1 C131 H1312 . . 109.4707 no
C132 C131 H1311 . . 109.472 no
C132 C131 H1312 . . 109.471 no
H1311 C131 H1312 . . 96.8994 no
C131 C132 C133 . . 109.8(13) no
C131 C132 H1321 . . 109.4724 no
C131 C132 H1322 . . 109.4706 no
C133 C132 H1321 . . 109.4702 no
C133 C132 H1322 . . 109.4704 no
H1321 C132 H1322 . . 109.1852 no
C132 C133 C134 . . 113.0(13) no
C132 C133 H1331 . . 109.4705 no
C132 C133 H1332 . . 109.471 no
C134 C133 H1331 . . 109.4715 no
C134 C133 H1332 . . 109.4723 no
H1331 C133 H1332 . . 105.6713 no
C133 C134 C135 . . 113.1(13) no
C133 C134 H1341 . . 109.4708 no
C133 C134 H1342 . . 109.4705 no
C135 C134 H1341 . . 109.4713 no
C135 C134 H1342 . . 109.4716 no
H1341 C134 H1342 . . 105.5855 no
C134 C135 C136 . . 112.1(14) no
C134 C135 H1351 . . 109.4717 no
C134 C135 H1352 . . 109.4722 no
C136 C135 H1351 . . 109.4707 no
C136 C135 H1352 . . 109.4709 no
H1351 C135 H1352 . . 106.7353 no
C135 C136 C137 . . 113.4(15) no
C135 C136 H1361 . . 109.4704 no
C135 C136 H1362 . . 109.4704 no
C137 C136 H1361 . . 109.4718 no
C137 C136 H1362 . . 109.4718 no
H1361 C136 H1362 . . 105.2048 no
C136 C137 H1371 . . 109.4713 no
C136 C137 H1372 . . 109.4702 no
C136 C137 H1373 . . 109.4711 no
H1371 C137 H1372 . . 109.4715 no
H1371 C137 H1373 . . 109.4711 no
H1372 C137 H1373 . . 109.4722 no
N1 C141 C142 . . 115.9(11) no
N1 C141 H1411 . . 109.4715 no
N1 C141 H1412 . . 109.4706 no
C142 C141 H1411 . . 109.4708 no
C142 C141 H1412 . . 109.471 no
H1411 C141 H1412 . . 102.1875 no
C141 C142 C143 . . 109.0(12) no
C141 C142 H1421 . . 109.4709 no
C141 C142 H1422 . . 109.4717 no
C143 C142 H1421 . . 109.4708 no
C143 C142 H1422 . . 109.4713 no
H1421 C142 H1422 . . 109.9503 no
C142 C143 C144 . . 113.7(12) no
C142 C143 H1431 . . 109.4702 no
C142 C143 H1432 . . 109.4717 no
C144 C143 H1431 . . 109.4722 no
C144 C143 H1432 . . 109.4718 no
H1431 C143 H1432 . . 104.8883 no
C143 C144 C145 . . 113.8(12) no
C143 C144 H1441 . . 109.4718 no
C143 C144 H1442 . . 109.4715 no
C145 C144 H1441 . . 109.4717 no
C145 C144 H1442 . . 109.471 no
H1441 C144 H1442 . . 104.7093 no
C144 C145 C146 . . 111.9(12) no
C144 C145 H1451 . . 109.4721 no
C144 C145 H1452 . . 109.4719 no
C146 C145 H1451 . . 109.4696 no
C146 C145 H1452 . . 109.4712 no
H1451 C145 H1452 . . 106.8809 no
C145 C146 C147 . . 114.2(12) no
C145 C146 H1461 . . 109.4718 no
C145 C146 H1462 . . 109.4713 no
C147 C146 H1461 . . 109.4708 no
C147 C146 H1462 . . 109.4706 no
H1461 C146 H1462 . . 104.3435 no
C146 C147 H1471 . . 109.4709 no
C146 C147 H1472 . . 109.4705 no
C146 C147 H1473 . . 109.4716 no
H1471 C147 H1472 . . 109.4712 no
H1471 C147 H1473 . . 109.4707 no
H1472 C147 H1473 . . 109.4725 no
C211 N2 C221 . . 109.5(11) no
C221 N2 C231 . . 113.3(10) no
C231 N2 C241 . . 115.3(12) no
N2 C211 C212 . . 116.7(12) no
N2 C211 H2111 . . 117(4) no
N2 C211 H2112 . . 96.7003 no
C212 C211 H2111 . . 106(5) no
C212 C211 H2112 . . 110.0604 no
H2111 C211 H2112 . . 109.5011 no
C211 C212 C213 . . 108.8(13) no
C211 C212 H2121 . . 109.4711 no
C211 C212 H2122 . . 109.4719 no
C213 C212 H2121 . . 109.4706 no
C213 C212 H2122 . . 109.4713 no
H2121 C212 H2122 . . 110.137 no
C212 C213 C214 . . 114.4(13) no
C212 C213 H2131 . . 109.4726 no
C212 C213 H2132 . . 109.471 no
C214 C213 H2131 . . 109.4716 no
C214 C213 H2132 . . 109.4709 no
H2131 C213 H2132 . . 104.036 no
C213 C214 C215 . . 114.0(13) no
C213 C214 H2141 . . 109.4707 no
C213 C214 H2142 . . 109.4717 no
C215 C214 H2141 . . 109.4714 no
C215 C214 H2142 . . 109.4716 no
H2141 C214 H2142 . . 104.4735 no
C214 C215 C216 . . 111.8(13) no
C214 C215 H2151 . . 109.4715 no
C214 C215 H2152 . . 109.4718 no
C216 C215 H2151 . . 109.4711 no
C216 C215 H2152 . . 109.4703 no
H2151 C215 H2152 . . 107.0534 no
C215 C216 C217 . . 112.1(14) no
C215 C216 H2161 . . 109.4719 no
C215 C216 H2162 . . 109.4715 no
C217 C216 H2161 . . 109.4712 no
C217 C216 H2162 . . 109.47 no
H2161 C216 H2162 . . 106.6945 no
C216 C217 H2171 . . 109.473 no
C216 C217 H2172 . . 109.4714 no
C216 C217 H2173 . . 109.4711 no
H2171 C217 H2172 . . 109.47 no
H2171 C217 H2173 . . 109.4712 no
H2172 C217 H2173 . . 109.4707 no
N2 C221 C222 . . 113.8(12) no
N2 C221 H2211 . . 109.4708 no
N2 C221 H2212 . . 109.4715 no
C222 C221 H2211 . . 109.4701 no
C222 C221 H2212 . . 109.4711 no
H2211 C221 H2212 . . 104.747 no
C221 C222 C223 . . 111.2(12) no
C221 C222 H2221 . . 109.4718 no
C221 C222 H2222 . . 109.4706 no
C223 C222 H2221 . . 109.4719 no
C223 C222 H2222 . . 109.4715 no
H2221 C222 H2222 . . 107.7113 no
C222 C223 C224 . . 115.3(14) no
C222 C223 H2231 . . 109.4718 no
C222 C223 H2232 . . 109.4706 no
C224 C223 H2231 . . 109.4712 no
C224 C223 H2232 . . 109.4705 no
H2231 C223 H2232 . . 102.929 no
C223 C224 C225 . . 114.9(14) no
C223 C224 H2241 . . 109.4717 no
C223 C224 H2242 . . 109.471 no
C225 C224 H2241 . . 109.4714 no
C225 C224 H2242 . . 109.4718 no
H2241 C224 H2242 . . 103.426 no
C224 C225 C226 . . 114.5(15) no
C224 C225 H2251 . . 109.4709 no
C224 C225 H2252 . . 109.4704 no
C226 C225 H2251 . . 109.4717 no
C226 C225 H2252 . . 109.4714 no
H2251 C225 H2252 . . 103.9595 no
C225 C226 C227 . . 110.9(16) no
C225 C226 H2261 . . 109.4704 no
C225 C226 H2262 . . 109.4699 no
C227 C226 H2261 . . 109.4725 no
C227 C226 H2262 . . 109.4718 no
H2261 C226 H2262 . . 108.0556 no
C226 C227 H2271 . . 109.4714 no
C226 C227 H2272 . . 109.4708 no
C226 C227 H2273 . . 109.4706 no
H2271 C227 H2272 . . 109.4713 no
H2271 C227 H2273 . . 109.471 no
H2272 C227 H2273 . . 109.4721 no
N2 C231 C232 . . 113.0(12) no
C231 C232 C233 . . 107.4(12) no
C232 C233 C234 . . 110.1(12) no
C233 C234 C235 . . 106.3(12) no
C234 C235 C236 . . 111.6(13) no
C235 C236 C237 . . 107.3(15) no
N2 C241 C242 . . 114.2(13) no
C241 C242 C243 . . 106.2(16) no
C241 C242 C243b . . 108(2) no
C242 C243 C244 . . 108(2) no
C242 C243b C244 . . 103(3) no
C243 C244 C245 . . 112(2) no
C243 C244 C245b . . 133(4) no
C243b C244 C245 . . 89(3) no
C243b C244 C245b . . 121(4) no
C244 C245 C246 . . 110(3) no
C244 C245 C246b . . 79(2) no
C244 C245b C246 . . 99(4) no
C244 C245b C246b . . 124(6) no
C245 C246 C247 . . 108(3) no
C245 C246 C247b . . 108(2) no
C245b C246 C247 . . 64(3) no
C245b C246 C247b . . 67(2) no
C245b C246 C247b . 3_655 57(2) no
C245 C246b C247 . . 107(5) no
C245 C246b C247b . . 133(4) no
C245b C246b C247 . . 111(7) no

loop_
_geom_bond_atom_site_label_1
_geom_bond_atom_site_label_2
_geom_bond_distance
_geom_bond_publ_flag
I1 Cu1 2.556(2) no
I1 Cu2 2.5677(19) no
I2 Cu1 2.585(2) no
I2 Cu3 2.576(2) no
I3 Cu2 2.573(2) no
I3 Cu4 2.567(3) no
I4 Cu2 2.586(2) no
I4 Cu3 2.586(3) no
I5 Cu1 2.554(2) no
I5 Cu4 2.578(2) no
I6 Cu3 2.564(2) no
I6 Cu4 2.551(2) no
Cu1 Cu2 2.758(3) no
Cu1 Cu3 2.757(3) no
Cu1 Cu4 2.749(3) no
Cu2 Cu3 2.779(3) no
Cu2 Cu4 2.773(3) no
Cu3 Cu4 2.768(3) no
N1 C111 1.525(17) no
N1 C121 1.514(19) no
N1 C131 1.523(19) no
N1 C141 1.508(15) no
C111 C112 1.551(17) no
C111 H1111 1 no
C111 H1112 1 no
C112 C113 1.58(2) no
C112 H1121 1 no
C112 H1122 1 no
C113 C114 1.544(18) no
C113 H1131 1 no
C113 H1132 1 no
C114 C115 1.50(2) no
C114 H1141 1 no
C114 H1142 1 no
C115 C116 1.50(2) no
C115 H1151 1 no
C115 H1152 1 no
C116 C117 1.52(2) no
C116 H1161 1 no
C116 H1162 1 no
C117 H1171 1 no
C117 H1172 1 no
C117 H1173 1 no
C121 C122 1.56(2) no
C121 H1211 1 no
C121 H1212 1 no
C122 C123 1.54(2) no
C122 H1221 1 no
C122 H1222 1 no
C123 C124 1.57(2) no
C123 H1231 1 no
C123 H1232 1 no
C124 C125 1.49(2) no
C124 H1241 1 no
C124 H1242 1 no
C125 C126 1.53(2) no
C125 H1251 1 no
C125 H1252 1 no
C126 C127 1.50(2) no
C126 H1261 1 no
C126 H1262 1 no
C127 H1271 1 no
C127 H1272 1 no
C127 H1273 1 no
C131 C132 1.52(2) no
C131 H1311 1 no
C131 H1312 1 no
C132 C133 1.52(2) no
C132 H1321 1 no
C132 H1322 1 no
C133 C134 1.53(2) no
C133 H1331 1 no
C133 H1332 1 no
C134 C135 1.51(2) no
C134 H1341 1 no
C134 H1342 1 no
C135 C136 1.50(2) no
C135 H1351 1 no
C135 H1352 1 no
C136 C137 1.54(3) no
C136 H1361 1 no
C136 H1362 1 no
C137 H1371 1 no
C137 H1372 1 no
C137 H1373 1 no
C141 C142 1.51(2) no
C141 H1411 1 no
C141 H1412 1 no
C142 C143 1.544(19) no
C142 H1421 1 no
C142 H1422 1 no
C143 C144 1.53(2) no
C143 H1431 1 no
C143 H1432 1 no
C144 C145 1.499(18) no
C144 H1441 1 no
C144 H1442 1 no
C145 C146 1.52(2) no
C145 H1451 1 no
C145 H1452 1 no
C146 C147 1.54(2) no
C146 H1461 1 no
C146 H1462 1 no
C147 H1471 1 no
C147 H1472 1 no
C147 H1473 1 no
N2 C211 1.540(19) no
N2 C221 1.489(19) no
N2 C231 1.527(19) no
N2 C241 1.492(19) no
C211 C212 1.51(2) no
C211 H2111 1.05(9) no
C211 H2112 1 no
C212 C213 1.54(2) no
C212 H2121 1 no
C212 H2122 1 no
C213 C214 1.53(2) no
C213 H2131 1 no
C213 H2132 1 no
C214 C215 1.51(2) no
C214 H2141 1 no
C214 H2142 1 no
C215 C216 1.56(2) no
C215 H2151 1 no
C215 H2152 1 no
C216 C217 1.49(2) no
C216 H2161 1 no
C216 H2162 1 no
C217 H2171 1 no
C217 H2172 1 no
C217 H2173 1 no
C221 C222 1.56(2) no
C221 H2211 1 no
C221 H2212 1 no
C222 C223 1.54(2) no
C222 H2221 1 no
C222 H2222 1 no
C223 C224 1.48(2) no
C223 H2231 1 no
C223 H2232 1 no
C224 C225 1.53(2) no
C224 H2241 1 no
C224 H2242 1 no
C225 C226 1.53(2) no
C225 H2251 1 no
C225 H2252 1 no
C226 C227 1.51(3) no
C226 H2261 1 no
C226 H2262 1 no
C227 H2271 1 no
C227 H2272 1 no
C227 H2273 1 no
C231 C232 1.57(2) no
C232 C233 1.53(2) no
C233 C234 1.57(2) no
C234 C235 1.60(3) no
C235 C236 1.54(3) no
C236 C237 1.58(3) no
C241 C242 1.56(2) no
C242 C243 1.54(3) no
C242 C243b 1.72(6) no
C243 C244 1.63(4) no
C243b C244 1.57(6) no
C244 C245 1.39(4) no
C244 C245b 1.30(7) no
C245 C245b 1.50(6) no
C245 C246 1.71(5) no
C245b C246 1.99(8) no
C245b C246b 1.49(9) no
C246 C247 1.58(5) no
C246b C247b 1.50(8) no
